data_7220933
loop_
_publ_author_name
'Ca\~nellas, Santiago'
'Bauz\'a, Antonio'
'Lancho, A\"ida'
'Garc\'ia-Raso, Angel'
'Fiol, Joan J.'
'Molins, Elies'
'Ballester, Pablo'
'Frontera, Antonio'

_publ_section_title
;
 Synthesis, X-ray characterization and DFT studies of
 N-benzimidazolyl-pyrimidine--M(ii) complexes (M = Cu, Co and Ni): the
 prominent role of \p-hole and anion--\p interactions
;
_journal_issue 31
_journal_name_full CrystEngComm
_journal_page_first 5987
_journal_paper_doi 10.1039/C5CE01009H
_journal_volume 17
_journal_year 2015
_chemical_compound_source 'synthesis as described'
_chemical_formula_moiety 'C22 H26 Co1 N10 O6'
_chemical_formula_sum 'C22 H16 Co N10 O6'
_chemical_formula_weight 575.38
_chemical_name_systematic
;
 ?
;
_space_group_IT_number 15
_symmetry_cell_setting monoclinic
_symmetry_Int_Tables_number 15
_symmetry_space_group_name_Hall '-C 2yc'
_symmetry_space_group_name_H-M 'C 1 2/c 1'
_atom_sites_solution_hydrogens geom
_atom_sites_solution_primary direct
_atom_sites_solution_secondary difmap
_audit_conform_dict_location ftp://ftp.iucr.org/pub/cif_core.dic
_audit_conform_dict_name cif_core.dic
_audit_conform_dict_version 2.4
_audit_creation_date 2012-06-13T16:24:17-00:00
_audit_creation_method 'WinGX routine CIF_UPDATE'
_audit_update_record
;
2015-05-25 deposited with the CCDC.
2015-06-30 downloaded from the CCDC.
;
_cell_angle_alpha 90
_cell_angle_beta 103.54(6)
_cell_angle_gamma 90
_cell_formula_units_Z 4
_cell_length_a 15.101(6)
_cell_length_b 9.635(3)
_cell_length_c 16.508(8)
_cell_measurement_reflns_used 25
_cell_measurement_temperature 294(2)
_cell_measurement_theta_max 0
_cell_measurement_theta_min 0
_cell_measurement_wavelength 0.71073
_cell_volume 2335.1(17)
_computing_cell_refinement 'CAD4 Express (Enraf Nonius, 1994)'
_computing_data_collection 'CAD4 Express (Enraf Nonius, 1994)'
_computing_data_reduction 'XCAD4 (Harms & Wocadlo, 1995)'
_computing_molecular_graphics 'Ortep-3 for Windows (Farrugia, 1997)'
_computing_publication_material 'WinGX publication routines (Farrugia, 1999)'
_computing_structure_refinement 'SHELXL-97 (Sheldrick, 1997)'
_diffrn_ambient_temperature 294(2)
_diffrn_detector 'scintillation LiI'
_diffrn_detector_dtime 1.195
_diffrn_measured_fraction_theta_full 1
_diffrn_measured_fraction_theta_max 1
_diffrn_measurement_device '\k-geometry diffractometer'
_diffrn_measurement_device_type 'Enraf Nonius CAD4'
_diffrn_measurement_method 'non-profiled \w scans'
_diffrn_orient_matrix_type
;
  x-axis points to radiation source
  the matrix is specified in reciprocal space
;
_diffrn_orient_matrix_UB_11 -0.032277
_diffrn_orient_matrix_UB_12 0.091067
_diffrn_orient_matrix_UB_13 -0.010289
_diffrn_orient_matrix_UB_21 -0.059139
_diffrn_orient_matrix_UB_22 -0.047497
_diffrn_orient_matrix_UB_23 -0.000783
_diffrn_orient_matrix_UB_31 0.010008
_diffrn_orient_matrix_UB_32 0.014986
_diffrn_orient_matrix_UB_33 0.061449
_diffrn_radiation_monochromator graphite
_diffrn_radiation_probe x-ray
_diffrn_radiation_type MoK\a
_diffrn_radiation_wavelength 0.71073
_diffrn_reflns_av_unetI/netI 0.0529
_diffrn_reflns_limit_h_max 18
_diffrn_reflns_limit_h_min -19
_diffrn_reflns_limit_k_max 12
_diffrn_reflns_limit_k_min 0
_diffrn_reflns_limit_l_max 20
_diffrn_reflns_limit_l_min 0
_diffrn_reflns_number 2539
_diffrn_reflns_theta_full 26.96
_diffrn_reflns_theta_max 26.96
_diffrn_reflns_theta_min 2.53
_diffrn_source 'Enraf Nonius FR590'
_diffrn_standards_decay_% 0
_diffrn_standards_interval_time 60
_diffrn_standards_number 1
_exptl_absorpt_coefficient_mu 0.799
_exptl_absorpt_correction_T_max 0.8255
_exptl_absorpt_correction_T_min 0.7107
_exptl_absorpt_correction_type refdelf
_exptl_absorpt_process_details
;
        Walker, N. & Stuart, D (1983) Acta. Cryst. A39, 158-166
;
_exptl_crystal_colour violet
_exptl_crystal_density_diffrn 1.637
_exptl_crystal_density_method 'not measured'
_exptl_crystal_description prism
_exptl_crystal_F_000 1172
_exptl_crystal_size_max 0.42
_exptl_crystal_size_mid 0.21
_exptl_crystal_size_min 0.15
_refine_diff_density_max 0.253
_refine_diff_density_min -0.243
_refine_diff_density_rms 0.055
_refine_ls_extinction_method none
_refine_ls_goodness_of_fit_ref 1.022
_refine_ls_hydrogen_treatment constr
_refine_ls_matrix_type full
_refine_ls_number_parameters 177
_refine_ls_number_reflns 2539
_refine_ls_number_restraints 0
_refine_ls_restrained_S_all 1.022
_refine_ls_R_factor_all 0.089
_refine_ls_R_factor_gt 0.0451
_refine_ls_shift/su_max 0
_refine_ls_shift/su_mean 0
_refine_ls_structure_factor_coef Fsqd
_refine_ls_weighting_details 'calc w=1/[\s^2^(Fo^2^)+(0.0467P)^2^+0.1464P] where P=(Fo^2^+2Fc^2^)/3'
_refine_ls_weighting_scheme calc
_refine_ls_wR_factor_gt 0.0939
_refine_ls_wR_factor_ref 0.1055
_reflns_number_gt 1602
_reflns_number_total 2539
_reflns_threshold_expression >2sigma(I)
_cod_data_source_file c5ce01009h1.cif
_cod_data_source_block pm181
_cod_depositor_comments 'Adding full bibliography for 7220931--7220935.cif.'
_cod_original_cell_volume 2335.1(16)
_cod_original_sg_symbol_H-M 'C 2/c'
_cod_database_code 7220933

loop_
_symmetry_equiv_pos_as_xyz
'x, y, z'
'-x, y, -z+1/2'
'x+1/2, y+1/2, z'
'-x+1/2, y+1/2, -z+1/2'
'-x, -y, -z'
'x, -y, z-1/2'
'-x+1/2, -y+1/2, -z'
'x+1/2, -y+1/2, z-1/2'

loop_
_atom_site_label
_atom_site_type_symbol
_atom_site_fract_x
_atom_site_fract_y
_atom_site_fract_z
_atom_site_U_iso_or_equiv
_atom_site_adp_type
_atom_site_occupancy
_atom_site_symmetry_multiplicity
_atom_site_calc_flag
_atom_site_refinement_flags
Co1 Co 0.5 0.22089(6) 0.25 0.0463(2) Uani 1 2 d S
O1 O 0.36495(14) 0.2798(2) 0.24206(13) 0.0588(6) Uani 1 1 d .
O2 O 0.46351(15) 0.3929(3) 0.32995(17) 0.0800(8) Uani 1 1 d .
O3 O 0.32081(16) 0.4476(3) 0.31161(16) 0.0705(7) Uani 1 1 d .
N1 N 0.46403(15) 0.0845(3) 0.15333(14) 0.0456(6) Uani 1 1 d .
N2 N 0.38081(17) 0.3773(3) 0.29577(16) 0.0530(7) Uani 1 1 d .
N3 N 0.37745(14) -0.0286(2) 0.04566(13) 0.0406(6) Uani 1 1 d .
N6 N 0.23002(16) 0.0320(3) -0.01912(15) 0.0523(7) Uani 1 1 d .
N8 N 0.30207(16) -0.1611(3) -0.06683(15) 0.0499(6) Uani 1 1 d .
C2 C 0.38557(19) 0.0809(3) 0.09877(17) 0.0455(7) Uani 1 1 d .
H2 H 0.34 0.1467 0.0966 0.055 Uiso 1 1 calc R
C4 C 0.45918(17) -0.1035(3) 0.06762(16) 0.0380(6) Uani 1 1 d .
C5 C 0.51211(18) -0.0315(3) 0.13506(16) 0.0409(7) Uani 1 1 d .
C7 C 0.29823(18) -0.0555(3) -0.01796(16) 0.0400(7) Uani 1 1 d .
C9 C 0.2252(2) -0.1820(4) -0.12600(19) 0.0547(8) Uani 1 1 d .
H9 H 0.2234 -0.2558 -0.1627 0.066 Uiso 1 1 calc R
C10 C 0.1498(2) -0.1003(4) -0.13474(18) 0.0543(8) Uani 1 1 d .
H10 H 0.0975 -0.116 -0.1763 0.065 Uiso 1 1 calc R
C11 C 0.1557(2) 0.0062(4) -0.0787(2) 0.0594(9) Uani 1 1 d .
H11 H 0.1053 0.0634 -0.0825 0.071 Uiso 1 1 calc R
C12 C 0.49049(19) -0.2233(3) 0.03712(17) 0.0470(7) Uani 1 1 d .
H12 H 0.4556 -0.2708 -0.0084 0.056 Uiso 1 1 calc R
C13 C 0.5759(2) -0.2684(4) 0.0777(2) 0.0566(8) Uani 1 1 d .
H13 H 0.5987 -0.3493 0.0594 0.068 Uiso 1 1 calc R
C14 C 0.6296(2) -0.1968(4) 0.14527(19) 0.0578(9) Uani 1 1 d .
H14 H 0.6869 -0.231 0.1708 0.069 Uiso 1 1 calc R
C15 C 0.59920(19) -0.0769(4) 0.17477(18) 0.0511(8) Uani 1 1 d .
H15 H 0.635 -0.0282 0.2192 0.061 Uiso 1 1 calc R

loop_
_atom_site_aniso_label
_atom_site_aniso_U_11
_atom_site_aniso_U_22
_atom_site_aniso_U_33
_atom_site_aniso_U_23
_atom_site_aniso_U_13
_atom_site_aniso_U_12
Co1 0.0474(3) 0.0457(4) 0.0433(3) 0 0.0055(2) 0
O1 0.0522(12) 0.0610(14) 0.0596(13) -0.0161(12) 0.0059(10) 0.0041(11)
O2 0.0497(13) 0.0693(17) 0.111(2) -0.0188(15) -0.0006(13) -0.0075(12)
O3 0.0611(14) 0.0621(17) 0.0948(18) -0.0119(14) 0.0314(13) 0.0065(13)
N1 0.0433(13) 0.0485(16) 0.0441(13) -0.0004(12) 0.0086(10) 0.0027(12)
N2 0.0507(16) 0.0469(17) 0.0615(16) 0.0016(14) 0.0130(13) -0.0017(13)
N3 0.0408(12) 0.0399(14) 0.0413(12) -0.0043(11) 0.0099(10) 0.0027(11)
N6 0.0445(13) 0.0589(17) 0.0515(14) -0.0079(13) 0.0075(11) 0.0119(13)
N8 0.0472(14) 0.0531(16) 0.0503(14) -0.0107(13) 0.0131(11) 0.0036(12)
C2 0.0475(16) 0.0451(18) 0.0443(15) -0.0017(14) 0.0116(13) 0.0069(14)
C4 0.0364(13) 0.0415(17) 0.0396(14) 0.0057(13) 0.0157(11) 0.0047(12)
C5 0.0399(14) 0.0448(18) 0.0410(14) 0.0031(13) 0.0157(12) 0.0016(13)
C7 0.0431(15) 0.0421(17) 0.0371(14) 0.0012(13) 0.0142(12) -0.0003(13)
C9 0.0562(19) 0.059(2) 0.0501(17) -0.0121(16) 0.0155(14) -0.0060(16)
C10 0.0483(17) 0.067(2) 0.0448(16) 0.0004(16) 0.0062(13) -0.0006(16)
C11 0.0491(17) 0.069(2) 0.0583(19) -0.0019(18) 0.0082(15) 0.0132(17)
C12 0.0502(16) 0.0483(18) 0.0460(15) -0.0020(15) 0.0185(13) 0.0070(15)
C13 0.0587(19) 0.058(2) 0.0578(18) -0.0010(17) 0.0243(15) 0.0208(17)
C14 0.0454(16) 0.077(3) 0.0526(18) 0.0087(18) 0.0149(14) 0.0191(17)
C15 0.0448(16) 0.064(2) 0.0447(16) 0.0037(15) 0.0111(13) 0.0057(16)

loop_
_atom_type_symbol
_atom_type_description
_atom_type_scat_dispersion_real
_atom_type_scat_dispersion_imag
_atom_type_scat_source
C C 0.0033 0.0016 'International Tables Vol C Tables 4.2.6.8 and 6.1.1.4'
H H 0 0 'International Tables Vol C Tables 4.2.6.8 and 6.1.1.4'
Co Co 0.3494 0.9721 'International Tables Vol C Tables 4.2.6.8 and 6.1.1.4'
N N 0.0061 0.0033 'International Tables Vol C Tables 4.2.6.8 and 6.1.1.4'
O O 0.0106 0.006 'International Tables Vol C Tables 4.2.6.8 and 6.1.1.4'

loop_
_geom_angle_atom_site_label_1
_geom_angle_atom_site_label_2
_geom_angle_atom_site_label_3
_geom_angle
_geom_angle_site_symmetry_1
_geom_angle_site_symmetry_3
N1 Co1 N1 99.80(14) . 2_655
N1 Co1 O1 107.52(10) . 2_655
N1 Co1 O1 92.80(10) 2_655 2_655
N1 Co1 O1 92.80(10) . .
N1 Co1 O1 107.52(10) 2_655 .
O1 Co1 O1 148.49(14) 2_655 .
N1 Co1 O2 150.50(9) . .
N1 Co1 O2 94.13(10) 2_655 .
O1 Co1 O2 97.55(10) 2_655 .
O1 Co1 O2 58.08(9) . .
N1 Co1 O2 94.13(10) . 2_655
N1 Co1 O2 150.50(9) 2_655 2_655
O1 Co1 O2 58.08(9) 2_655 2_655
O1 Co1 O2 97.55(10) . 2_655
O2 Co1 O2 85.97(15) . 2_655
N2 O1 Co1 97.74(17) . .
N2 O2 Co1 90.14(19) . .
C2 N1 C5 105.2(2) . .
C2 N1 Co1 125.9(2) . .
C5 N1 Co1 128.65(18) . .
O3 N2 O2 123.7(3) . .
O3 N2 O1 122.3(3) . .
O2 N2 O1 114.0(3) . .
C2 N3 C4 107.0(2) . .
C2 N3 C7 123.5(2) . .
C4 N3 C7 129.5(2) . .
C7 N6 C11 114.2(3) . .
C7 N8 C9 114.1(3) . .
N1 C2 N3 113.2(3) . .
N1 C2 H2 123.4 . .
N3 C2 H2 123.4 . .
C12 C4 C5 121.6(2) . .
C12 C4 N3 133.6(3) . .
C5 C4 N3 104.8(2) . .
C4 C5 C15 121.3(3) . .
C4 C5 N1 109.8(2) . .
C15 C5 N1 128.8(3) . .
N8 C7 N6 129.1(3) . .
N8 C7 N3 116.5(2) . .
N6 C7 N3 114.3(2) . .
N8 C9 C10 123.2(3) . .
N8 C9 H9 118.4 . .
C10 C9 H9 118.4 . .
C9 C10 C11 116.1(3) . .
C9 C10 H10 121.9 . .
C11 C10 H10 121.9 . .
N6 C11 C10 123.3(3) . .
N6 C11 H11 118.4 . .
C10 C11 H11 118.4 . .
C13 C12 C4 116.5(3) . .
C13 C12 H12 121.7 . .
C4 C12 H12 121.7 . .
C12 C13 C14 122.2(3) . .
C12 C13 H13 118.9 . .
C14 C13 H13 118.9 . .
C15 C14 C13 121.3(3) . .
C15 C14 H14 119.4 . .
C13 C14 H14 119.4 . .
C14 C15 C5 117.0(3) . .
C14 C15 H15 121.5 . .
C5 C15 H15 121.5 . .

loop_
_geom_bond_atom_site_label_1
_geom_bond_atom_site_label_2
_geom_bond_distance
_geom_bond_site_symmetry_2
Co1 N1 2.040(2) .
Co1 N1 2.040(2) 2_655
Co1 O1 2.091(2) 2_655
Co1 O1 2.091(2) .
Co1 O2 2.266(3) .
Co1 O2 2.266(3) 2_655
O1 N2 1.275(3) .
O2 N2 1.253(3) .
O3 N2 1.208(3) .
N1 C2 1.310(3) .
N1 C5 1.403(4) .
N3 C2 1.359(3) .
N3 C4 1.402(3) .
N3 C7 1.419(3) .
N6 C7 1.328(4) .
N6 C11 1.330(4) .
N8 C7 1.309(3) .
N8 C9 1.346(4) .
C2 H2 0.93 .
C4 C12 1.386(4) .
C4 C5 1.394(4) .
C5 C15 1.395(4) .
C9 C10 1.364(4) .
C9 H9 0.93 .
C10 C11 1.371(4) .
C10 H10 0.93 .
C11 H11 0.93 .
C12 C13 1.377(4) .
C12 H12 0.93 .
C13 C14 1.398(5) .
C13 H13 0.93 .
C14 C15 1.373(4) .
C14 H14 0.93 .
C15 H15 0.93 .

loop_
_geom_torsion_atom_site_label_1
_geom_torsion_atom_site_label_2
_geom_torsion_atom_site_label_3
_geom_torsion_atom_site_label_4
_geom_torsion
_geom_torsion_site_symmetry_1
N1 Co1 O1 N2 -173.81(18) .
N1 Co1 O1 N2 85.00(19) 2_655
O1 Co1 O1 N2 -42.79(16) 2_655
O2 Co1 O1 N2 1.18(17) .
O2 Co1 O1 N2 -79.26(19) 2_655
N1 Co1 O2 N2 9.0(3) .
N1 Co1 O2 N2 -109.3(2) 2_655
O1 Co1 O2 N2 157.34(18) 2_655
O1 Co1 O2 N2 -1.19(17) .
O2 Co1 O2 N2 100.3(2) 2_655
N1 Co1 N1 C2 124.6(3) 2_655
O1 Co1 N1 C2 -139.3(2) 2_655
O1 Co1 N1 C2 16.3(3) .
O2 Co1 N1 C2 7.6(4) .
O2 Co1 N1 C2 -81.5(3) 2_655
N1 Co1 N1 C5 -48.7(2) 2_655
O1 Co1 N1 C5 47.4(2) 2_655
O1 Co1 N1 C5 -157.1(2) .
O2 Co1 N1 C5 -165.7(2) .
O2 Co1 N1 C5 105.2(2) 2_655
Co1 O2 N2 O3 -178.1(3) .
Co1 O2 N2 O1 1.8(3) .
Co1 O1 N2 O3 178.0(3) .
Co1 O1 N2 O2 -2.0(3) .
C5 N1 C2 N3 0.2(3) .
Co1 N1 C2 N3 -174.45(18) .
C4 N3 C2 N1 -0.4(3) .
C7 N3 C2 N1 179.1(2) .
C2 N3 C4 C12 179.5(3) .
C7 N3 C4 C12 0.1(5) .
C2 N3 C4 C5 0.4(3) .
C7 N3 C4 C5 -179.0(3) .
C12 C4 C5 C15 0.1(4) .
N3 C4 C5 C15 179.3(3) .
C12 C4 C5 N1 -179.5(2) .
N3 C4 C5 N1 -0.3(3) .
C2 N1 C5 C4 0.1(3) .
Co1 N1 C5 C4 174.52(19) .
C2 N1 C5 C15 -179.5(3) .
Co1 N1 C5 C15 -5.1(4) .
C9 N8 C7 N6 -0.1(5) .
C9 N8 C7 N3 180.0(3) .
C11 N6 C7 N8 0.3(5) .
C11 N6 C7 N3 -179.8(3) .
C2 N3 C7 N8 176.8(3) .
C4 N3 C7 N8 -3.9(4) .
C2 N3 C7 N6 -3.1(4) .
C4 N3 C7 N6 176.2(3) .
C7 N8 C9 C10 0.2(5) .
N8 C9 C10 C11 -0.5(5) .
C7 N6 C11 C10 -0.6(5) .
C9 C10 C11 N6 0.7(5) .
C5 C4 C12 C13 0.9(4) .
N3 C4 C12 C13 -178.0(3) .
C4 C12 C13 C14 -1.0(5) .
C12 C13 C14 C15 0.1(5) .
C13 C14 C15 C5 1.0(5) .
C4 C5 C15 C14 -1.1(4) .
N1 C5 C15 C14 178.5(3) .
